data_7241660
loop_
_publ_author_name
'Zeng, Lihua'
'Sun, Shujian'
'Wei, Zhang-Wen'
'Xin, Yu'
'Liu, Liping'
'Zhang, Jianyong'

_publ_section_title
;
 Confinement of a Au--N-heterocyclic carbene in a Pd6L12 metal--organic
 cage
;
_journal_issue 64
_journal_name_full 'RSC Advances'
_journal_page_first 39323
_journal_page_last 39327
_journal_paper_doi 10.1039/D0RA07509D
_journal_volume 10
_journal_year 2020
_chemical_formula_moiety 'C74 H84 Au2 I2 N8 Pd'
_chemical_formula_sum 'C74 H84 Au2 I2 N8 Pd'
_chemical_formula_weight 1839.62
_chemical_name_common Pd6L12
_space_group_crystal_system trigonal
_space_group_IT_number 148
_space_group_name_Hall '-R 3'
_space_group_name_H-M_alt 'R -3 :H'
_atom_sites_solution_hydrogens mixed
_atom_sites_solution_primary iterative
_audit_creation_date 2020-06-24
_audit_creation_method
;
Olex2 1.2
(compiled 2018.05.29 svn.r3508 for OlexSys, GUI svn.r5506)
;
_audit_update_record
;
2020-07-02 deposited with the CCDC.	2020-10-20 downloaded from the CCDC.
;
_cell_angle_alpha 90
_cell_angle_beta 90
_cell_angle_gamma 120
_cell_formula_units_Z 18
_cell_length_a 29.8768(16)
_cell_length_b 29.8768(16)
_cell_length_c 74.341(3)
_cell_measurement_reflns_used 3995
_cell_measurement_temperature 150.00(10)
_cell_measurement_theta_max 44.4570
_cell_measurement_theta_min 4.1550
_cell_volume 57468(5)
_computing_cell_refinement 'CrysAlisPro 1.171.39.46 (Rigaku OD, 2018)'
_computing_data_collection 'CrysAlisPro 1.171.39.46 (Rigaku OD, 2018)'
_computing_data_reduction 'CrysAlisPro 1.171.39.46 (Rigaku OD, 2018)'
_computing_molecular_graphics 'Olex2 (Dolomanov et al., 2009)'
_computing_publication_material 'Olex2 (Dolomanov et al., 2009)'
_computing_structure_refinement 'ShelXL (Sheldrick, 2015)'
_computing_structure_solution 'olex2.solve (Bourhis et al., 2015)'
_diffrn_ambient_environment N~2~
_diffrn_ambient_temperature 150.00(10)
_diffrn_detector 'CCD plate'
_diffrn_detector_area_resol_mean 10.6525
_diffrn_detector_type Atlas
_diffrn_measured_fraction_theta_full 0.993
_diffrn_measured_fraction_theta_max 0.993
_diffrn_measurement_details
;
List of Runs (angles in degrees, time in seconds):

  # Type    Start    End  Width  t~exp~   \w     \q     \k     \f   Frames
#--------------------------------------------------------------------------
  1  \w    -75.00  33.00   1.00   65.00    --  -40.08  19.00 -90.00  108
  2  \w    113.00 178.00   1.00   22.50    --  109.06  30.00  30.00   65
  3  \w     37.00 131.00   1.00   22.50    --  109.06 -62.00-142.00   94
  4  \w    104.00 178.00   1.00   22.50    --  109.06  85.00 -27.00   74
;
_diffrn_measurement_device 'four-circle diffractometer'
_diffrn_measurement_device_type 'SuperNova, Dual, Cu at home/near, Atlas'
_diffrn_measurement_method '\w scans'
_diffrn_orient_matrix_type 'CrysAlisPro convention (1999,Acta A55,543-557)'
_diffrn_orient_matrix_UB_11 0.0124014000
_diffrn_orient_matrix_UB_12 -0.0180403000
_diffrn_orient_matrix_UB_13 -0.0177573000
_diffrn_orient_matrix_UB_21 -0.0414641000
_diffrn_orient_matrix_UB_22 -0.0562160000
_diffrn_orient_matrix_UB_23 0.0043119000
_diffrn_orient_matrix_UB_31 -0.0408920000
_diffrn_orient_matrix_UB_32 0.0080458000
_diffrn_orient_matrix_UB_33 -0.0097785000
_diffrn_radiation_monochromator mirror
_diffrn_radiation_probe x-ray
_diffrn_radiation_type CuK\a
_diffrn_radiation_wavelength 1.54184
_diffrn_reflns_av_R_equivalents 0.0372
_diffrn_reflns_av_unetI/netI 0.0393
_diffrn_reflns_Laue_measured_fraction_full 0.993
_diffrn_reflns_Laue_measured_fraction_max 0.993
_diffrn_reflns_limit_h_max 13
_diffrn_reflns_limit_h_min -24
_diffrn_reflns_limit_k_max 24
_diffrn_reflns_limit_k_min -9
_diffrn_reflns_limit_l_max 59
_diffrn_reflns_limit_l_min -61
_diffrn_reflns_number 13205
_diffrn_reflns_point_group_measured_fraction_full 0.993
_diffrn_reflns_point_group_measured_fraction_max 0.993
_diffrn_reflns_theta_full 39.969
_diffrn_reflns_theta_max 39.969
_diffrn_reflns_theta_min 3.428
_diffrn_source 'micro-focus sealed X-ray tube'
_diffrn_source_type 'SuperNova (Cu) X-ray Source'
_exptl_absorpt_coefficient_mu 9.349
_exptl_absorpt_correction_T_max 1.00000
_exptl_absorpt_correction_T_min 0.33675
_exptl_absorpt_correction_type multi-scan
_exptl_absorpt_process_details
;
CrysAlisPro 1.171.39.46 (Rigaku Oxford Diffraction, 2018)
Empirical absorption correction using spherical harmonics,
 implemented in SCALE3 ABSPACK scaling algorithm.
;
_exptl_crystal_colour colourless
_exptl_crystal_colour_primary colourless
_exptl_crystal_density_diffrn 0.957
_exptl_crystal_description block
_exptl_crystal_F_000 16092
_exptl_crystal_recrystallization_method 'Re-crystallisation from solvent: EtOAc-DMSO'
_exptl_crystal_size_max 0.2
_exptl_crystal_size_mid 0.2
_exptl_crystal_size_min 0.2
_refine_diff_density_max 1.603
_refine_diff_density_min -0.836
_refine_diff_density_rms 0.119
_refine_ls_extinction_method none
_refine_ls_goodness_of_fit_ref 1.059
_refine_ls_hydrogen_treatment mixed
_refine_ls_matrix_type full
_refine_ls_number_parameters 725
_refine_ls_number_reflns 7693
_refine_ls_number_restraints 825
_refine_ls_restrained_S_all 1.030
_refine_ls_R_factor_all 0.1033
_refine_ls_R_factor_gt 0.0888
_refine_ls_shift/su_max 0.001
_refine_ls_shift/su_mean 0.000
_refine_ls_structure_factor_coef Fsqd
_refine_ls_weighting_details 'w=1/[\s^2^(Fo^2^)+(0.1620P)^2^+1993.3063P] where P=(Fo^2^+2Fc^2^)/3'
_refine_ls_weighting_scheme calc
_refine_ls_wR_factor_gt 0.2668
_refine_ls_wR_factor_ref 0.2821
_reflns_Friedel_coverage 0.000
_reflns_number_gt 5908
_reflns_number_total 7693
_reflns_threshold_expression 'I > 2\s(I)'
_cod_data_source_file d0ra07509d2.cif
_cod_data_source_block Pd6L12
_cod_original_cell_volume 57468(7)
_cod_original_sg_symbol_H-M 'R -3'
_cod_database_code 7241660
_shelx_shelxl_version_number 2014/7
_chemical_oxdiff_formula 'C11 H10 N O'
_chemical_oxdiff_usercomment P20
_shelx_space_group_comment
;
The symmetry employed for this shelxl refinement is uniquely defined
by the following loop, which should always be used as a source of
symmetry information in preference to the above space-group names.
They are only intended as comments.
;
_shelx_estimated_absorpt_t_max 0.256
_shelx_estimated_absorpt_t_min 0.256
_reflns_odcompleteness_completeness 99.30
_reflns_odcompleteness_iscentric 1
_reflns_odcompleteness_theta 39.93
_olex2_refinement_description
;
1. Fixed Uiso
 At 1.2 times of:
  All C(H) groups
 At 1.5 times of:
  All C(H,H,H) groups
2. Restrained distances
 C52-C53 = C52-C54
 1.49 with sigma of 0.01
 C53-C54
 2.75 with sigma of 0.01
 N5-C38 = C39-C38 = C40-C39 = C41-C40 = C42-C41 = N5-C42
 1.39 with sigma of 0.01
 C5-C4 = N1-C5 = N1-C7BA = C7BA-C0CA = C3-C0CA = C4-C3
 1.39 with sigma of 0.01
 C6-C4
 1.5 with sigma of 0.02
3. Rigid bond restraints
 All non-hydrogen atoms
 with sigma for 1-2 distances of 0.01 and sigma for 1-3 distances of 0.01
4. Uiso/Uaniso restraints and constraints
All non-hydrogen atoms have similar U: within 2A with sigma of 0.01 and sigma
for terminal atoms of 0.02
Uanis(I1) \\sim Ueq, Uanis(Au1) \\sim Ueq, Uanis(C18) \\sim Ueq: with sigma of
0.01 and sigma for terminal atoms of 0.02
5.a Ternary CH refined with riding coordinates:
 C12(H12), C15(H15), C27(H27), C30(H30), C49(H49), C52(H52), C64(H64), C67(H67)
5.b Me refined with riding coordinates:
 C14(H14A,H14B,H14C)
5.c Aromatic/amide H refined with riding coordinates:
 C36(H36), C35(H35), C34(H34), C37(H37), C3(H3), C0CA(H0CA), C7BA(H7BA),
 C5(H5), C7(H7), C11(H11), C20(H20), C19(H19), C23(H23), C25(H25), C42(H42),
 C38(H38), C39(H39), C40(H40), C48(H48), C44(H44), C57(H57), C56(H56), C62(H62),
  C74(H74), C73(H73), C72(H72), C71(H71)
5.d Fitted pentagon refined as free rotating group:
 C20(N3,C18,N2,C19), C57(N7,C55,N6,C56)
5.e Fitted hexagon refined as free rotating group:
 N4(C36,C35,C34,C33,C37), C24(C23,C22,C21,C26,C25), C46(C47,C48,C43,C44,C45),
 C61(C62,C63,C58,C59,C60), C70(C74,N8,C73,C72,C71)
5.f Idealised Me refined as rotating group:
 C13(H13A,H13B,H13C), C16(H16A,H16B,H16C), C17(H17A,H17B,H17C), C28(H28A,H28B,
 H28C), C29(H29A,H29B,H29C), C31(H31A,H31B,H31C), C32(H32A,H32B,H32C), C50(H50A,
 H50B,H50C), C51(H51A,H51B,H51C), C53(H53A,H53B,H53C), C54(H54A,H54B,H54C),
 C65(H65A,H65B,H65C), C66(H66A,H66B,H66C), C68(H68A,H68B,H68C), C69(H69A,H69B,
 H69C)
;
_olex2_submission_special_instructions 'No special instructions were received'
_oxdiff_exptl_absorpt_empirical_details
;
Empirical correction (ABSPACK) includes:
- Absorption correction using spherical harmonics
- Frame scaling
;
_oxdiff_exptl_absorpt_empirical_full_max 2.266
_oxdiff_exptl_absorpt_empirical_full_min 0.605

loop_
_space_group_symop_operation_xyz
'x, y, z'
'-y, x-y, z'
'-x+y, -x, z'
'x+2/3, y+1/3, z+1/3'
'-y+2/3, x-y+1/3, z+1/3'
'-x+y+2/3, -x+1/3, z+1/3'
'x+1/3, y+2/3, z+2/3'
'-y+1/3, x-y+2/3, z+2/3'
'-x+y+1/3, -x+2/3, z+2/3'
'-x, -y, -z'
'y, -x+y, -z'
'x-y, x, -z'
'-x+2/3, -y+1/3, -z+1/3'
'y+2/3, -x+y+1/3, -z+1/3'
'x-y+2/3, x+1/3, -z+1/3'
'-x+1/3, -y+2/3, -z+2/3'
'y+1/3, -x+y+2/3, -z+2/3'
'x-y+1/3, x+2/3, -z+2/3'

loop_
_atom_site_label
_atom_site_type_symbol
_atom_site_fract_x
_atom_site_fract_y
_atom_site_fract_z
_atom_site_U_iso_or_equiv
_atom_site_adp_type
_atom_site_occupancy
_atom_site_site_symmetry_order
_atom_site_calc_flag
_atom_site_refinement_flags_posn
_atom_site_refinement_flags_adp
_atom_site_refinement_flags_occupancy
_atom_site_disorder_assembly
_atom_site_disorder_group
Au1 Au 0.57530(6) 0.68127(5) 0.31989(2) 0.1431(7) Uani 1 1 d . U . . .
Au2 Au 0.45370(5) 0.16564(5) 0.19031(2) 0.1288(6) Uani 1 1 d . U . . .
I1 I 0.64252(18) 0.75807(15) 0.30342(5) 0.291(2) Uani 1 1 d . U . . .
I2 I 0.51469(9) 0.21536(10) 0.16513(3) 0.1724(10) Uani 1 1 d . U . . .
Pd1 Pd 0.32716(7) 0.41915(8) 0.22085(2) 0.1031(7) Uani 1 1 d . U . . .
N4 N 0.3538(6) 0.4876(5) 0.2324(2) 0.121(4) Uani 1 1 d . U . . .
C36 C 0.3576(7) 0.5288(7) 0.22247(17) 0.139(5) Uani 1 1 d G U . . .
H36 H 0.3439 0.5232 0.2106 0.167 Uiso 1 1 calc R . . . .
C35 C 0.3815(8) 0.5781(6) 0.2299(2) 0.148(6) Uani 1 1 d G U . . .
H35 H 0.3841 0.6063 0.2231 0.178 Uiso 1 1 calc R . . . .
C34 C 0.4016(7) 0.5863(5) 0.2472(3) 0.150(6) Uani 1 1 d G U . . .
H34 H 0.4179 0.6200 0.2523 0.180 Uiso 1 1 calc R . . . .
C33 C 0.3978(7) 0.5451(7) 0.25713(18) 0.136(5) Uani 1 1 d G U . . .
C37 C 0.3739(7) 0.4958(6) 0.2497(2) 0.128(5) Uani 1 1 d G U . . .
H37 H 0.3713 0.4676 0.2565 0.154 Uiso 1 1 calc R . . . .
C4 C 0.6679(11) 0.7649(9) 0.4011(3) 0.143(5) Uani 1 1 d D U . . .
C3 C 0.6843(12) 0.8174(8) 0.4008(3) 0.155(6) Uani 1 1 d D U . . .
H3 H 0.6718 0.8297 0.3914 0.185 Uiso 1 1 calc R . . . .
C0CA C 0.7177(11) 0.8530(10) 0.4132(3) 0.153(6) Uani 1 1 d D U . . .
H0CA H 0.7276 0.8885 0.4126 0.184 Uiso 1 1 calc R . . . .
C7BA C 0.7359(12) 0.8341(8) 0.4266(3) 0.144(6) Uani 1 1 d D U . . .
H7BA H 0.7564 0.8563 0.4360 0.173 Uiso 1 1 calc R . . . .
N1 N 0.7244(9) 0.7831(7) 0.4263(3) 0.137(5) Uani 1 1 d D U . . .
C5 C 0.6885(10) 0.7481(9) 0.4145(3) 0.135(5) Uani 1 1 d D U . . .
H5 H 0.6778 0.7124 0.4154 0.162 Uiso 1 1 calc R . . . .
C6 C 0.6302(12) 0.7266(11) 0.3876(4) 0.146(5) Uani 1 1 d D U . . .
C7 C 0.5888(13) 0.7302(12) 0.3808(4) 0.151(5) Uani 1 1 d . U . . .
H7 H 0.5856 0.7589 0.3846 0.181 Uiso 1 1 calc R . . . .
C8 C 0.5539(14) 0.6977(13) 0.3697(4) 0.157(5) Uani 1 1 d . U . . .
C9 C 0.5613(14) 0.6560(13) 0.3647(4) 0.153(4) Uani 1 1 d . U . . .
C10 C 0.5991(14) 0.6479(12) 0.3702(4) 0.150(5) Uani 1 1 d . U . . .
C11 C 0.6365(13) 0.6867(11) 0.3811(4) 0.146(5) Uani 1 1 d . U . . .
H11 H 0.6669 0.6856 0.3842 0.175 Uiso 1 1 calc R . . . .
C12 C 0.5061(15) 0.7044(14) 0.3623(4) 0.171(6) Uani 1 1 d . U . . .
H12 H 0.4868 0.6767 0.3531 0.206 Uiso 1 1 calc R . . . .
C13 C 0.5396(14) 0.7569(14) 0.3520(5) 0.193(10) Uani 1 1 d . U . . .
H13A H 0.5762 0.7707 0.3548 0.290 Uiso 1 1 calc GR . . . .
H13B H 0.5292 0.7818 0.3557 0.290 Uiso 1 1 calc GR . . . .
H13C H 0.5343 0.7509 0.3390 0.290 Uiso 1 1 calc GR . . . .
C14 C 0.4679(14) 0.6996(15) 0.3770(5) 0.201(9) Uani 1 1 d . U . . .
H14A H 0.4505 0.6644 0.3819 0.302 Uiso 1 1 calc R . . . .
H14B H 0.4866 0.7243 0.3866 0.302 Uiso 1 1 calc R . . . .
H14C H 0.4420 0.7069 0.3718 0.302 Uiso 1 1 calc R . . . .
C15 C 0.6121(14) 0.6057(12) 0.3631(4) 0.157(6) Uani 1 1 d . U . . .
H15 H 0.5798 0.5790 0.3570 0.189 Uiso 1 1 calc R . . . .
C16 C 0.6516(13) 0.6264(13) 0.3487(4) 0.175(9) Uani 1 1 d . U . . .
H16A H 0.6399 0.6401 0.3390 0.263 Uiso 1 1 calc GR . . . .
H16B H 0.6570 0.5987 0.3441 0.263 Uiso 1 1 calc GR . . . .
H16C H 0.6842 0.6542 0.3536 0.263 Uiso 1 1 calc GR . . . .
C17 C 0.6192(15) 0.5786(12) 0.3786(4) 0.186(9) Uani 1 1 d . U . . .
H17A H 0.6098 0.5894 0.3898 0.278 Uiso 1 1 calc GR . . . .
H17B H 0.6555 0.5873 0.3793 0.278 Uiso 1 1 calc GR . . . .
H17C H 0.5971 0.5411 0.3771 0.278 Uiso 1 1 calc GR . . . .
C20 C 0.4487(7) 0.5492(7) 0.3424(3) 0.162(6) Uani 1 1 d . U . . .
H20 H 0.4163 0.5181 0.3417 0.195 Uiso 1 1 calc R . . . .
N3 N 0.4781(8) 0.5798(8) 0.32761(19) 0.155(5) Uani 1 1 d G U . . .
C18 C 0.5238(7) 0.6226(7) 0.3345(2) 0.143(4) Uani 1 1 d G U . . .
N2 N 0.5226(7) 0.6185(7) 0.3535(2) 0.153(5) Uani 1 1 d G U . . .
C19 C 0.4762(8) 0.5731(8) 0.3584(2) 0.164(6) Uani 1 1 d G U . . .
H19 H 0.4654 0.5609 0.3703 0.197 Uiso 1 1 calc R . . . .
C24 C 0.4183(7) 0.5549(8) 0.27532(19) 0.138(5) Uani 1 1 d . U . . .
C23 C 0.4150(7) 0.5910(7) 0.2862(3) 0.144(5) Uani 1 1 d G U . . .
H23 H 0.3986 0.6091 0.2818 0.173 Uiso 1 1 calc R . . . .
C22 C 0.4357(8) 0.6007(7) 0.3034(3) 0.150(4) Uani 1 1 d G U . . .
C21 C 0.4597(8) 0.5742(8) 0.30983(19) 0.147(4) Uani 1 1 d G U . . .
C26 C 0.4629(7) 0.5381(8) 0.2990(3) 0.143(4) Uani 1 1 d G U . . .
C25 C 0.4423(8) 0.5284(7) 0.2817(2) 0.139(5) Uani 1 1 d G U . . .
H25 H 0.4445 0.5037 0.2743 0.167 Uiso 1 1 calc R . . . .
C27 C 0.4309(13) 0.6383(13) 0.3171(5) 0.164(6) Uani 1 1 d . U . . .
H27 H 0.4503 0.6412 0.3284 0.197 Uiso 1 1 calc R . . . .
C28 C 0.3756(12) 0.6213(13) 0.3212(4) 0.190(10) Uani 1 1 d . U . . .
H28A H 0.3634 0.6389 0.3132 0.286 Uiso 1 1 calc GR . . . .
H28B H 0.3727 0.6300 0.3337 0.286 Uiso 1 1 calc GR . . . .
H28C H 0.3544 0.5838 0.3196 0.286 Uiso 1 1 calc GR . . . .
C29 C 0.4566(13) 0.6937(13) 0.3068(5) 0.184(9) Uani 1 1 d . U . . .
H29A H 0.4788 0.6941 0.2970 0.276 Uiso 1 1 calc GR . . . .
H29B H 0.4773 0.7215 0.3153 0.276 Uiso 1 1 calc GR . . . .
H29C H 0.4292 0.6990 0.3018 0.276 Uiso 1 1 calc GR . . . .
C30 C 0.4911(12) 0.5091(12) 0.3050(4) 0.152(5) Uani 1 1 d . U . . .
H30 H 0.5017 0.5217 0.3176 0.183 Uiso 1 1 calc R . . . .
C31 C 0.4538(13) 0.4502(12) 0.3078(4) 0.181(9) Uani 1 1 d . U . . .
H31A H 0.4207 0.4445 0.3124 0.272 Uiso 1 1 calc GR . . . .
H31B H 0.4690 0.4367 0.3164 0.272 Uiso 1 1 calc GR . . . .
H31C H 0.4482 0.4323 0.2962 0.272 Uiso 1 1 calc GR . . . .
C32 C 0.5452(13) 0.5290(13) 0.2952(5) 0.180(8) Uani 1 1 d . U . . .
H32A H 0.5399 0.5251 0.2822 0.270 Uiso 1 1 calc GR . . . .
H32B H 0.5608 0.5086 0.2993 0.270 Uiso 1 1 calc GR . . . .
H32C H 0.5683 0.5655 0.2981 0.270 Uiso 1 1 calc GR . . . .
C41 C 0.2944(9) 0.2657(9) 0.2039(4) 0.129(4) Uani 1 1 d D U . . .
C42 C 0.3160(10) 0.3160(9) 0.2099(3) 0.118(4) Uani 1 1 d D U . . .
H42 H 0.3493 0.3301 0.2152 0.141 Uiso 1 1 calc R . . . .
N5 N 0.2959(7) 0.3486(8) 0.2092(2) 0.116(4) Uani 1 1 d D U . . .
C38 C 0.2481(8) 0.3281(9) 0.2011(3) 0.126(5) Uani 1 1 d D U . . .
H38 H 0.2319 0.3485 0.2003 0.151 Uiso 1 1 calc R . . . .
C39 C 0.2232(10) 0.2786(9) 0.1940(4) 0.139(5) Uani 1 1 d D U . . .
H39 H 0.1905 0.2650 0.1883 0.167 Uiso 1 1 calc R . . . .
C40 C 0.2473(10) 0.2493(11) 0.1956(4) 0.139(5) Uani 1 1 d D U . . .
H40 H 0.2302 0.2155 0.1907 0.167 Uiso 1 1 calc R . . . .
C46 C 0.3590(8) 0.1732(8) 0.2149(3) 0.139(4) Uani 1 1 d . U . . .
C47 C 0.3845(6) 0.2239(8) 0.2210(2) 0.143(4) Uani 1 1 d G U . A 2
C48 C 0.3657(7) 0.2567(6) 0.2168(2) 0.134(5) Uani 1 1 d G U . A .
H48 H 0.3831 0.2914 0.2210 0.161 Uiso 1 1 calc R . . B .
C43 C 0.3213(8) 0.2388(7) 0.2064(2) 0.133(4) Uani 1 1 d G U . A .
C44 C 0.2958(6) 0.1881(8) 0.2002(2) 0.139(5) Uani 1 1 d G U . A .
H44 H 0.2655 0.1759 0.1931 0.167 Uiso 1 1 calc R . . . .
C45 C 0.3147(8) 0.1553(6) 0.2045(3) 0.146(4) Uani 1 1 d G U . A .
C49 C 0.2916(13) 0.0993(12) 0.1957(4) 0.158(6) Uani 1 1 d . U . . .
H49 H 0.3097 0.0811 0.2003 0.190 Uiso 1 1 calc R . . A .
C50 C 0.2327(15) 0.0697(14) 0.2011(5) 0.201(11) Uani 1 1 d . U . . .
H50A H 0.2237 0.0360 0.2063 0.302 Uiso 1 1 calc GR . . . .
H50B H 0.2116 0.0647 0.1904 0.302 Uiso 1 1 calc GR . . . .
H50C H 0.2263 0.0901 0.2100 0.302 Uiso 1 1 calc GR . . . .
C51 C 0.2891(13) 0.0986(13) 0.1752(4) 0.174(9) Uani 1 1 d . U . . .
H51A H 0.2623 0.0643 0.1711 0.261 Uiso 1 1 calc GR . . . .
H51B H 0.3226 0.1061 0.1702 0.261 Uiso 1 1 calc GR . . . .
H51C H 0.2808 0.1247 0.1710 0.261 Uiso 1 1 calc GR . . . .
C52 C 0.4409(10) 0.2518(10) 0.2326(3) 0.153(6) Uani 1 1 d D U . . .
H52 H 0.4504 0.2241 0.2327 0.183 Uiso 1 1 calc R . . A .
C53 C 0.4846(11) 0.2944(13) 0.2223(4) 0.187(10) Uani 1 1 d D U . . .
H53A H 0.5045 0.2808 0.2163 0.281 Uiso 1 1 calc GR . . . .
H53B H 0.5072 0.3221 0.2305 0.281 Uiso 1 1 calc GR . . . .
H53C H 0.4707 0.3081 0.2133 0.281 Uiso 1 1 calc GR . . . .
C54 C 0.4233(11) 0.2508(12) 0.2515(3) 0.175(8) Uani 1 1 d D U . . .
H54A H 0.4298 0.2852 0.2549 0.263 Uiso 1 1 calc GR . . . .
H54B H 0.4423 0.2404 0.2597 0.263 Uiso 1 1 calc GR . . . .
H54C H 0.3862 0.2259 0.2524 0.263 Uiso 1 1 calc GR . . . .
C57 C 0.3810(8) 0.0776(7) 0.2358(2) 0.142(5) Uani 1 1 d . U . . .
H57 H 0.3771 0.0536 0.2449 0.171 Uiso 1 1 calc R . . . .
N7 N 0.4109(7) 0.0883(7) 0.2199(2) 0.138(4) Uani 1 1 d G U . . .
C55 C 0.4064(7) 0.1264(7) 0.2100(2) 0.132(3) Uani 1 1 d G U . . .
N6 N 0.3735(7) 0.1393(7) 0.2198(2) 0.140(4) Uani 1 1 d G U . . .
C56 C 0.3578(7) 0.1092(8) 0.2357(2) 0.143(5) Uani 1 1 d G U . . .
H56 H 0.3357 0.1100 0.2448 0.172 Uiso 1 1 calc R . . . .
C61 C 0.4777(8) 0.0044(7) 0.2019(2) 0.134(4) Uani 1 1 d . U . C 1
C62 C 0.5029(6) 0.0442(8) 0.2143(2) 0.133(5) Uani 1 1 d G U . . .
H62 H 0.5361 0.0528 0.2186 0.160 Uiso 1 1 calc R . . C .
C63 C 0.4794(8) 0.0715(6) 0.2204(2) 0.141(4) Uani 1 1 d G U . . .
C58 C 0.4307(8) 0.0590(8) 0.2141(3) 0.139(4) Uani 1 1 d G U . . .
C59 C 0.4055(6) 0.0192(9) 0.2017(3) 0.146(5) Uani 1 1 d G U . C 2
C60 C 0.4290(8) -0.0081(7) 0.1956(2) 0.144(5) Uani 1 1 d G U . C 2
C64 C 0.3537(13) 0.0066(14) 0.1947(4) 0.154(6) Uani 1 1 d . U . . .
H64 H 0.3441 0.0309 0.2004 0.185 Uiso 1 1 calc R . . C .
C65 C 0.3155(13) -0.0456(14) 0.2000(4) 0.181(10) Uani 1 1 d . U . . .
H65A H 0.2872 -0.0448 0.2065 0.272 Uiso 1 1 calc GR . . . .
H65B H 0.3317 -0.0597 0.2080 0.272 Uiso 1 1 calc GR . . . .
H65C H 0.3017 -0.0675 0.1893 0.272 Uiso 1 1 calc GR . . . .
C66 C 0.3551(13) 0.0148(13) 0.1741(4) 0.168(8) Uani 1 1 d . U . . .
H66A H 0.3411 -0.0186 0.1680 0.253 Uiso 1 1 calc GR . . . .
H66B H 0.3908 0.0376 0.1702 0.253 Uiso 1 1 calc GR . . . .
H66C H 0.3341 0.0305 0.1710 0.253 Uiso 1 1 calc GR . . . .
C67 C 0.5078(13) 0.1155(12) 0.2351(4) 0.146(6) Uani 1 1 d . U . . .
H67 H 0.4881 0.1341 0.2369 0.176 Uiso 1 1 calc R . . . .
C68 C 0.5122(14) 0.0922(12) 0.2531(4) 0.170(9) Uani 1 1 d . U . . .
H68A H 0.4780 0.0642 0.2567 0.255 Uiso 1 1 calc GR . . . .
H68B H 0.5255 0.1191 0.2624 0.255 Uiso 1 1 calc GR . . . .
H68C H 0.5359 0.0787 0.2517 0.255 Uiso 1 1 calc GR . . . .
C69 C 0.5625(14) 0.1537(13) 0.2297(4) 0.173(9) Uani 1 1 d . U . . .
H69A H 0.5862 0.1447 0.2357 0.260 Uiso 1 1 calc GR . . . .
H69B H 0.5707 0.1885 0.2334 0.260 Uiso 1 1 calc GR . . . .
H69C H 0.5660 0.1527 0.2167 0.260 Uiso 1 1 calc GR . . . .
C70 C 0.5047(7) -0.0226(7) 0.1951(2) 0.128(4) Uani 1 1 d . U . . .
C74 C 0.5271(7) -0.0391(7) 0.20793(16) 0.120(4) Uani 1 1 d G U . C .
H74 H 0.5273 -0.0304 0.2202 0.144 Uiso 1 1 calc R . . . .
N8 N 0.5494(6) -0.0684(6) 0.20275(17) 0.118(4) Uani 1 1 d G U . C .
C73 C 0.5491(7) -0.0811(6) 0.1848(2) 0.129(5) Uani 1 1 d G U . C .
H73 H 0.5643 -0.1011 0.1812 0.155 Uiso 1 1 calc R . . . .
C72 C 0.5266(7) -0.0646(7) 0.17194(15) 0.134(5) Uani 1 1 d G U . C .
H72 H 0.5264 -0.0734 0.1596 0.161 Uiso 1 1 calc R . . . .
C71 C 0.5044(7) -0.0354(7) 0.1771(2) 0.133(5) Uani 1 1 d G U . C .
H71 H 0.4890 -0.0241 0.1684 0.159 Uiso 1 1 calc R . . . .
H60 H 0.425(7) -0.040(7) 0.186(2) 0.10(6) Uiso 1 1 d . . . . .

loop_
_atom_site_aniso_label
_atom_site_aniso_U_11
_atom_site_aniso_U_22
_atom_site_aniso_U_33
_atom_site_aniso_U_23
_atom_site_aniso_U_13
_atom_site_aniso_U_12
Au1 0.1736(13) 0.1441(12) 0.1087(11) -0.0110(8) -0.0295(8) 0.0772(10)
Au2 0.1497(12) 0.1719(13) 0.0982(10) -0.0059(8) -0.0122(7) 0.1055(10)
I1 0.336(5) 0.214(3) 0.237(4) 0.063(3) 0.015(3) 0.073(3)
I2 0.161(2) 0.206(2) 0.148(2) -0.0123(17) 0.0051(15) 0.0898(18)
Pd1 0.1156(15) 0.1296(16) 0.0754(13) 0.0050(11) -0.0191(11) 0.0698(13)
N4 0.146(7) 0.133(6) 0.103(7) -0.010(5) -0.037(6) 0.084(6)
C36 0.167(10) 0.135(7) 0.119(9) -0.008(7) -0.049(9) 0.078(9)
C35 0.177(11) 0.136(8) 0.131(10) -0.009(9) -0.052(9) 0.078(9)
C34 0.172(10) 0.142(9) 0.130(9) -0.010(8) -0.051(9) 0.075(9)
C33 0.156(9) 0.143(8) 0.123(8) -0.018(7) -0.050(7) 0.085(8)
C37 0.150(9) 0.140(8) 0.111(8) -0.013(7) -0.045(8) 0.085(8)
C4 0.208(11) 0.130(9) 0.099(9) -0.022(7) -0.032(7) 0.092(9)
C3 0.223(12) 0.132(9) 0.103(10) -0.018(8) -0.042(9) 0.084(10)
C0CA 0.223(13) 0.128(10) 0.098(11) -0.017(9) -0.040(10) 0.080(10)
C7BA 0.216(13) 0.121(10) 0.091(10) -0.016(9) -0.032(9) 0.080(11)
N1 0.206(12) 0.119(10) 0.085(9) -0.027(8) -0.020(8) 0.082(10)
C5 0.204(12) 0.125(10) 0.086(10) -0.026(8) -0.025(8) 0.090(10)
C6 0.204(10) 0.143(9) 0.101(9) -0.026(7) -0.033(7) 0.095(8)
C7 0.199(11) 0.154(10) 0.110(10) -0.028(8) -0.031(8) 0.097(8)
C8 0.198(10) 0.166(9) 0.115(9) -0.028(8) -0.035(8) 0.096(8)
C9 0.192(9) 0.154(8) 0.109(8) -0.026(7) -0.033(7) 0.084(7)
C10 0.197(10) 0.151(9) 0.105(9) -0.034(7) -0.033(8) 0.089(8)
C11 0.199(10) 0.147(10) 0.102(10) -0.032(8) -0.032(8) 0.094(8)
C12 0.202(12) 0.187(12) 0.134(12) -0.029(10) -0.037(9) 0.103(10)
C13 0.23(2) 0.194(18) 0.164(18) -0.005(14) -0.051(15) 0.113(15)
C14 0.205(17) 0.23(2) 0.172(19) -0.047(17) -0.026(14) 0.111(16)
C15 0.212(12) 0.147(11) 0.114(12) -0.037(9) -0.034(10) 0.091(9)
C16 0.212(19) 0.161(18) 0.147(17) -0.047(14) -0.014(13) 0.089(15)
C17 0.26(2) 0.161(17) 0.144(16) -0.030(13) -0.050(16) 0.110(15)
C20 0.174(10) 0.167(10) 0.117(8) -0.014(8) -0.032(8) 0.063(8)
N3 0.165(8) 0.164(8) 0.114(7) -0.020(6) -0.033(6) 0.066(6)
C18 0.160(6) 0.150(6) 0.116(6) -0.016(5) -0.028(5) 0.075(5)
N2 0.178(8) 0.154(8) 0.110(6) -0.016(6) -0.028(6) 0.072(7)
C19 0.178(10) 0.167(10) 0.115(8) -0.016(8) -0.031(8) 0.063(8)
C24 0.153(9) 0.151(9) 0.123(8) -0.024(7) -0.047(7) 0.085(7)
C23 0.151(10) 0.160(10) 0.130(9) -0.033(8) -0.044(8) 0.084(8)
C22 0.152(9) 0.169(9) 0.133(8) -0.038(7) -0.041(8) 0.082(7)
C21 0.154(8) 0.165(8) 0.119(7) -0.024(7) -0.040(7) 0.077(7)
C26 0.155(9) 0.156(9) 0.120(8) -0.019(7) -0.048(8) 0.080(7)
C25 0.153(10) 0.153(10) 0.120(9) -0.020(8) -0.047(8) 0.082(8)
C27 0.157(11) 0.176(11) 0.152(11) -0.053(9) -0.039(11) 0.077(10)
C28 0.156(14) 0.200(19) 0.174(18) -0.098(16) -0.024(15) 0.058(14)
C29 0.167(17) 0.172(13) 0.20(2) -0.043(14) -0.044(16) 0.077(15)
C30 0.164(12) 0.158(11) 0.137(11) -0.011(10) -0.048(10) 0.082(9)
C31 0.198(18) 0.155(13) 0.175(19) -0.001(16) -0.053(16) 0.076(13)
C32 0.169(15) 0.192(18) 0.193(19) 0.015(17) -0.032(14) 0.101(13)
C41 0.144(9) 0.167(8) 0.113(9) -0.021(8) -0.014(7) 0.106(8)
C42 0.128(10) 0.165(9) 0.101(9) -0.014(9) -0.013(8) 0.104(8)
N5 0.127(10) 0.162(9) 0.097(9) -0.022(8) -0.019(8) 0.100(8)
C38 0.129(10) 0.167(10) 0.119(10) -0.034(9) -0.029(8) 0.103(8)
C39 0.143(11) 0.170(11) 0.136(11) -0.036(9) -0.036(9) 0.102(9)
C40 0.152(10) 0.166(10) 0.133(10) -0.033(9) -0.026(8) 0.105(8)
C46 0.173(8) 0.169(8) 0.128(8) 0.006(7) 0.000(7) 0.125(7)
C47 0.171(9) 0.176(9) 0.129(9) -0.002(8) -0.003(7) 0.123(7)
C48 0.162(10) 0.168(9) 0.120(10) -0.011(9) -0.009(8) 0.118(8)
C43 0.159(9) 0.167(8) 0.113(9) -0.010(8) -0.010(7) 0.113(7)
C44 0.166(10) 0.167(9) 0.120(10) 0.001(9) -0.014(8) 0.110(8)
C45 0.174(9) 0.168(9) 0.132(9) 0.004(8) -0.005(7) 0.114(8)
C49 0.187(12) 0.166(10) 0.144(11) 0.004(10) -0.002(10) 0.105(10)
C50 0.216(16) 0.179(17) 0.175(18) 0.032(17) 0.024(16) 0.073(14)
C51 0.186(18) 0.183(18) 0.145(13) -0.015(13) -0.006(15) 0.085(16)
C52 0.174(11) 0.195(11) 0.141(11) 0.005(10) -0.014(9) 0.132(9)
C53 0.176(15) 0.22(2) 0.173(18) 0.013(16) -0.019(14) 0.105(13)
C54 0.189(18) 0.237(19) 0.146(12) -0.015(16) -0.021(11) 0.141(15)
C57 0.184(10) 0.165(9) 0.121(9) 0.008(7) 0.006(8) 0.119(7)
N7 0.181(8) 0.164(8) 0.117(7) 0.003(6) -0.001(6) 0.122(6)
C55 0.164(7) 0.168(7) 0.120(7) 0.007(6) -0.007(5) 0.124(5)
N6 0.176(8) 0.170(8) 0.120(8) 0.012(7) 0.005(6) 0.122(6)
C56 0.186(10) 0.164(10) 0.122(9) 0.009(8) 0.009(8) 0.118(7)
C61 0.177(9) 0.163(9) 0.103(8) -0.018(7) -0.016(8) 0.116(7)
C62 0.178(10) 0.161(10) 0.109(9) -0.018(7) -0.014(9) 0.121(8)
C63 0.188(9) 0.162(9) 0.122(9) -0.012(7) -0.013(8) 0.125(7)
C58 0.187(9) 0.165(8) 0.119(8) -0.006(7) -0.011(7) 0.128(7)
C59 0.191(10) 0.172(9) 0.120(9) -0.013(7) -0.018(8) 0.126(8)
C60 0.185(10) 0.172(10) 0.114(10) -0.019(8) -0.016(9) 0.118(8)
C64 0.196(11) 0.187(12) 0.126(10) -0.014(10) -0.025(10) 0.130(10)
C65 0.198(15) 0.214(18) 0.139(16) -0.003(15) -0.032(16) 0.109(13)
C66 0.220(19) 0.202(18) 0.123(13) -0.018(14) -0.028(13) 0.134(16)
C67 0.196(12) 0.160(12) 0.131(11) -0.021(8) -0.005(10) 0.124(9)
C68 0.24(2) 0.173(18) 0.117(13) -0.028(12) -0.009(14) 0.116(15)
C69 0.205(16) 0.170(17) 0.167(18) -0.006(13) 0.000(15) 0.110(12)
C70 0.172(10) 0.153(9) 0.091(8) -0.026(7) -0.021(8) 0.107(7)
C74 0.163(11) 0.148(11) 0.085(8) -0.031(8) -0.022(8) 0.105(8)
N8 0.157(10) 0.152(11) 0.078(8) -0.036(8) -0.021(8) 0.103(8)
C73 0.165(11) 0.161(11) 0.084(9) -0.036(9) -0.022(9) 0.099(9)
C72 0.174(12) 0.163(11) 0.085(9) -0.034(9) -0.023(9) 0.099(9)
C71 0.174(11) 0.159(11) 0.089(8) -0.028(9) -0.024(9) 0.101(8)

loop_
_atom_type_symbol
_atom_type_description
_atom_type_scat_dispersion_real
_atom_type_scat_dispersion_imag
_atom_type_scat_source
C C 0.0181 0.0091 'International Tables Vol C Tables 4.2.6.8 and 6.1.1.4'
H H 0.0000 0.0000 'International Tables Vol C Tables 4.2.6.8 and 6.1.1.4'
Au Au -4.4197 7.2980 'International Tables Vol C Tables 4.2.6.8 and 6.1.1.4'
I I -0.3257 6.8362 'International Tables Vol C Tables 4.2.6.8 and 6.1.1.4'
N N 0.0311 0.0180 'International Tables Vol C Tables 4.2.6.8 and 6.1.1.4'
Pd Pd 0.1215 3.9337 'International Tables Vol C Tables 4.2.6.8 and 6.1.1.4'

loop_
_geom_angle_atom_site_label_1
_geom_angle_atom_site_label_2
_geom_angle_atom_site_label_3
_geom_angle
_geom_angle_site_symmetry_1
_geom_angle_site_symmetry_3
_geom_angle_publ_flag
C18 Au1 I1 176.3(6) . . ?
C55 Au2 I2 179.4(5) . . ?
N4 Pd1 N1 86.8(8) . 18_545 ?
N4 Pd1 N5 176.8(7) . . ?
N1 Pd1 N5 90.9(9) 18_545 . ?
N8 Pd1 N4 90(6) 3_665 . ?
N8 Pd1 N1 176(5) 3_665 18_545 ?
N8 Pd1 N5 93(6) 3_665 . ?
C36 N4 Pd1 119.7(9) . . ?
C36 N4 C37 120.0 . . ?
C37 N4 Pd1 119.9(9) . . ?
N4 C36 H36 120.0 . . ?
C35 C36 N4 120.0 . . ?
C35 C36 H36 120.0 . . ?
C36 C35 H35 120.0 . . ?
C36 C35 C34 120.0 . . ?
C34 C35 H35 120.0 . . ?
C35 C34 H34 120.0 . . ?
C33 C34 C35 120.0 . . ?
C33 C34 H34 120.0 . . ?
C34 C33 C37 120.0 . . ?
C34 C33 C24 118.5(14) . . ?
C37 C33 C24 121.5(14) . . ?
N4 C37 H37 120.0 . . ?
C33 C37 N4 120.0 . . ?
C33 C37 H37 120.0 . . ?
C3 C4 C6 124(2) . . ?
C5 C4 C3 117(2) . . ?
C5 C4 C6 120(2) . . ?
C4 C3 H3 117.6 . . ?
C0CA C3 C4 125(2) . . ?
C0CA C3 H3 117.6 . . ?
C3 C0CA H0CA 121.8 . . ?
C7BA C0CA C3 116(2) . . ?
C7BA C0CA H0CA 121.8 . . ?
C0CA C7BA H7BA 119.7 . . ?
C0CA C7BA N1 121(2) . . ?
N1 C7BA H7BA 119.7 . . ?
C7BA N1 Pd1 118.5(15) . 17 ?
C5 N1 Pd1 119.9(16) . 17 ?
C5 N1 C7BA 121(2) . . ?
C4 C5 H5 120.0 . . ?
N1 C5 C4 120(2) . . ?
N1 C5 H5 120.0 . . ?
C7 C6 C4 122(3) . . ?
C11 C6 C4 121(3) . . ?
C11 C6 C7 117(3) . . ?
C6 C7 H7 117.1 . . ?
C8 C7 C6 126(3) . . ?
C8 C7 H7 117.1 . . ?
C7 C8 C9 114(3) . . ?
C7 C8 C12 123(3) . . ?
C9 C8 C12 123(3) . . ?
C10 C9 C8 127(3) . . ?
C10 C9 N2 118(3) . . ?
N2 C9 C8 115(3) . . ?
C9 C10 C11 115(3) . . ?
C9 C10 C15 128(3) . . ?
C11 C10 C15 116(3) . . ?
C6 C11 C10 121(3) . . ?
C6 C11 H11 119.3 . . ?
C10 C11 H11 119.3 . . ?
C8 C12 H12 108.1 . . ?
C13 C12 C8 97(3) . . ?
C13 C12 H12 108.1 . . ?
C14 C12 C8 114(3) . . ?
C14 C12 H12 108.1 . . ?
C14 C12 C13 121(3) . . ?
C12 C13 H13A 109.5 . . ?
C12 C13 H13B 109.5 . . ?
C12 C13 H13C 109.5 . . ?
H13A C13 H13B 109.5 . . ?
H13A C13 H13C 109.5 . . ?
H13B C13 H13C 109.5 . . ?
C12 C14 H14A 109.5 . . ?
C12 C14 H14B 109.5 . . ?
C12 C14 H14C 109.5 . . ?
H14A C14 H14B 109.5 . . ?
H14A C14 H14C 109.5 . . ?
H14B C14 H14C 109.5 . . ?
C10 C15 H15 105.1 . . ?
C16 C15 C10 112(3) . . ?
C16 C15 H15 105.1 . . ?
C16 C15 C17 119(3) . . ?
C17 C15 C10 109(3) . . ?
C17 C15 H15 105.1 . . ?
C15 C16 H16A 109.5 . . ?
C15 C16 H16B 109.5 . . ?
C15 C16 H16C 109.5 . . ?
H16A C16 H16B 109.5 . . ?
H16A C16 H16C 109.5 . . ?
H16B C16 H16C 109.5 . . ?
C15 C17 H17A 109.5 . . ?
C15 C17 H17B 109.5 . . ?
C15 C17 H17C 109.5 . . ?
H17A C17 H17B 109.5 . . ?
H17A C17 H17C 109.5 . . ?
H17B C17 H17C 109.5 . . ?
N3 C20 H20 126.0 . . ?
N3 C20 C19 108.0 . . ?
C19 C20 H20 126.0 . . ?
C20 N3 C18 108.0 . . ?
C21 N3 C20 124.8(17) . . ?
C21 N3 C18 125.9(18) . . ?
N3 C18 Au1 124.9(12) . . ?
N2 C18 Au1 126.7(12) . . ?
N2 C18 N3 108.0 . . ?
C9 N2 C18 123(2) . . ?
C9 N2 C19 129(2) . . ?
C19 N2 C18 108.0 . . ?
C20 C19 H19 126.0 . . ?
N2 C19 C20 108.0 . . ?
N2 C19 H19 126.0 . . ?
C23 C24 C33 120.6(15) . . ?
C23 C24 C25 120.0 . . ?
C25 C24 C33 119.3(15) . . ?
C24 C23 H23 120.0 . . ?
C24 C23 C22 120.0 . . ?
C22 C23 H23 120.0 . . ?
C23 C22 C27 123.6(19) . . ?
C21 C22 C23 120.0 . . ?
C21 C22 C27 116.3(19) . . ?
C22 C21 N3 122.5(17) . . ?
C22 C21 C26 120.0 . . ?
C26 C21 N3 117.4(17) . . ?
C21 C26 C30 122.5(18) . . ?
C25 C26 C21 120.0 . . ?
C25 C26 C30 117.4(18) . . ?
C24 C25 H25 120.0 . . ?
C26 C25 C24 120.0 . . ?
C26 C25 H25 120.0 . . ?
C22 C27 H27 110.4 . . ?
C22 C27 C29 105(3) . . ?
C28 C27 C22 112(2) . . ?
C28 C27 H27 110.4 . . ?
C28 C27 C29 109(3) . . ?
C29 C27 H27 110.4 . . ?
C27 C28 H28A 109.5 . . ?
C27 C28 H28B 109.5 . . ?
C27 C28 H28C 109.5 . . ?
H28A C28 H28B 109.5 . . ?
H28A C28 H28C 109.5 . . ?
H28B C28 H28C 109.5 . . ?
C27 C29 H29A 109.5 . . ?
C27 C29 H29B 109.5 . . ?
C27 C29 H29C 109.5 . . ?
H29A C29 H29B 109.5 . . ?
H29A C29 H29C 109.5 . . ?
H29B C29 H29C 109.5 . . ?
C26 C30 H30 102.5 . . ?
C26 C30 C31 113(3) . . ?
C26 C30 C32 113(2) . . ?
C31 C30 H30 102.5 . . ?
C31 C30 C32 120(3) . . ?
C32 C30 H30 102.5 . . ?
C30 C31 H31A 109.5 . . ?
C30 C31 H31B 109.5 . . ?
C30 C31 H31C 109.5 . . ?
H31A C31 H31B 109.5 . . ?
H31A C31 H31C 109.5 . . ?
H31B C31 H31C 109.5 . . ?
C30 C32 H32A 109.5 . . ?
C30 C32 H32B 109.5 . . ?
C30 C32 H32C 109.5 . . ?
H32A C32 H32B 109.5 . . ?
H32A C32 H32C 109.5 . . ?
H32B C32 H32C 109.5 . . ?
C42 C41 C40 112(2) . . ?
C42 C41 C43 119(2) . . ?
C40 C41 C43 129(2) . . ?
C41 C42 H42 115.6 . . ?
C41 C42 N5 129(2) . . ?
N5 C42 H42 115.6 . . ?
C42 N5 Pd1 125.6(15) . . ?
C42 N5 C38 115(2) . . ?
C38 N5 Pd1 119.1(15) . . ?
N5 C38 H38 119.2 . . ?
N5 C38 C39 122(2) . . ?
C39 C38 H38 119.2 . . ?
C38 C39 H39 121.0 . . ?
C38 C39 C40 118(2) . . ?
C40 C39 H39 121.0 . . ?
C41 C40 C39 125(3) . . ?
C41 C40 H40 117.6 . . ?
C39 C40 H40 117.6 . . ?
C47 C46 C45 120.0 . . ?
N6 C46 C47 121.9(18) . . ?
N6 C46 C45 117.9(18) . . ?
C46 C47 C48 120.0 . . ?
C46 C47 C52 124.9(16) . . ?
C48 C47 C52 115.0(16) . . ?
C47 C48 H48 120.0 . . ?
C43 C48 C47 120.0 . . ?
C43 C48 H48 120.0 . . ?
C48 C43 C41 124.1(17) . . ?
C48 C43 C44 120.0 . . ?
C44 C43 C41 115.0(17) . . ?
C43 C44 H44 120.0 . . ?
C45 C44 C43 120.0 . . ?
C45 C44 H44 120.0 . . ?
C46 C45 C49 117.4(19) . . ?
C44 C45 C46 120.0 . . ?
C44 C45 C49 122.1(19) . . ?
C45 C49 H49 111.4 . . ?
C50 C49 C45 105(2) . . ?
C50 C49 H49 111.4 . . ?
C51 C49 C45 114(3) . . ?
C51 C49 H49 111.4 . . ?
C51 C49 C50 102(3) . . ?
C49 C50 H50A 109.5 . . ?
C49 C50 H50B 109.5 . . ?
C49 C50 H50C 109.5 . . ?
H50A C50 H50B 109.5 . . ?
H50A C50 H50C 109.5 . . ?
H50B C50 H50C 109.5 . . ?
C49 C51 H51A 109.5 . . ?
C49 C51 H51B 109.5 . . ?
C49 C51 H51C 109.5 . . ?
H51A C51 H51B 109.5 . . ?
H51A C51 H51C 109.5 . . ?
H51B C51 H51C 109.5 . . ?
C47 C52 H52 102.6 . . ?
C53 C52 C47 113(2) . . ?
C53 C52 H52 102.6 . . ?
C54 C52 C47 102(2) . . ?
C54 C52 H52 102.6 . . ?
C54 C52 C53 130.4(15) . . ?
C52 C53 H53A 109.5 . . ?
C52 C53 H53B 109.5 . . ?
C52 C53 H53C 109.5 . . ?
H53A C53 H53B 109.5 . . ?
H53A C53 H53C 109.5 . . ?
H53B C53 H53C 109.5 . . ?
C52 C54 H54A 109.5 . . ?
C52 C54 H54B 109.5 . . ?
C52 C54 H54C 109.5 . . ?
H54A C54 H54B 109.5 . . ?
H54A C54 H54C 109.5 . . ?
H54B C54 H54C 109.5 . . ?
N7 C57 H57 126.0 . . ?
C56 C57 H57 126.0 . . ?
C56 C57 N7 108.0 . . ?
C55 N7 C57 108.0 . . ?
C58 N7 C57 123.8(16) . . ?
C58 N7 C55 126.9(16) . . ?
N7 C55 Au2 122.5(11) . . ?
N6 C55 Au2 127.4(11) . . ?
N6 C55 N7 108.0 . . ?
C46 N6 C55 126.6(16) . . ?
C46 N6 C56 125.4(16) . . ?
C55 N6 C56 108.0 . . ?
C57 C56 N6 108.0 . . ?
C57 C56 H56 126.0 . . ?
N6 C56 H56 126.0 . . ?
C62 C61 C60 120.0 . . ?
C62 C61 C70 118.8(16) . . ?
C60 C61 C70 121.2(15) . . ?
C61 C62 H62 120.0 . . ?
C61 C62 C63 120.0 . . ?
C63 C62 H62 120.0 . . ?
C62 C63 C67 119.3(17) . . ?
C58 C63 C62 120.0 . . ?
C58 C63 C67 120.6(17) . . ?
N7 C58 C63 117.0(18) . . ?
N7 C58 C59 123.0(18) . . ?
C63 C58 C59 120.0 . . ?
C58 C59 C60 120.0 . . ?
C58 C59 C64 120(2) . . ?
C60 C59 C64 120(2) . . ?
C61 C60 H60 96(9) . . ?
C59 C60 H60 144(9) . . ?
C59 C64 H64 107.7 . . ?
C59 C64 C66 111(3) . . ?
C65 C64 C59 109(3) . . ?
C65 C64 H64 107.7 . . ?
C65 C64 C66 113(3) . . ?
C66 C64 H64 107.7 . . ?
C64 C65 H65A 109.5 . . ?
C64 C65 H65B 109.5 . . ?
C64 C65 H65C 109.5 . . ?
H65A C65 H65B 109.5 . . ?
H65A C65 H65C 109.5 . . ?
H65B C65 H65C 109.5 . . ?
C64 C66 H66A 109.5 . . ?
C64 C66 H66B 109.5 . . ?
C64 C66 H66C 109.5 . . ?
H66A C66 H66B 109.5 . . ?
H66A C66 H66C 109.5 . . ?
H66B C66 H66C 109.5 . . ?
C63 C67 H67 109.5 . . ?
C68 C67 C63 111(2) . . ?
C68 C67 H67 109.5 . . ?
C69 C67 C63 112(2) . . ?
C69 C67 H67 109.5 . . ?
C69 C67 C68 105(3) . . ?
C67 C68 H68A 109.5 . . ?
C67 C68 H68B 109.5 . . ?
C67 C68 H68C 109.5 . . ?
H68A C68 H68B 109.5 . . ?
H68A C68 H68C 109.5 . . ?
H68B C68 H68C 109.5 . . ?
C67 C69 H69A 109.5 . . ?
C67 C69 H69B 109.5 . . ?
C67 C69 H69C 109.5 . . ?
H69A C69 H69B 109.5 . . ?
H69A C69 H69C 109.5 . . ?
H69B C69 H69C 109.5 . . ?
C74 C70 C61 116.7(13) . . ?
C74 C70 C71 120.0 . . ?
C71 C70 C61 123.1(13) . . ?
C70 C74 H74 120.0 . . ?
C70 C74 N8 120.0 . . ?
N8 C74 H74 120.0 . . ?
C74 N8 Pd1 120.1(8) . 2_655 ?
C74 N8 C73 120.0 . . ?
C73 N8 Pd1 119.9(8) . 2_655 ?
N8 C73 H73 120.0 . . ?
C72 C73 N8 120.0 . . ?
C72 C73 H73 120.0 . . ?
C73 C72 H72 120.0 . . ?
C71 C72 C73 120.0 . . ?
C71 C72 H72 120.0 . . ?
C70 C71 H71 120.0 . . ?
C72 C71 C70 120.0 . . ?
C72 C71 H71 120.0 . . ?

loop_
_geom_bond_atom_site_label_1
_geom_bond_atom_site_label_2
_geom_bond_distance
_geom_bond_site_symmetry_2
_geom_bond_publ_flag
Au1 I1 2.488(4) . ?
Au1 C18 1.979(15) . ?
Au2 I2 2.514(3) . ?
Au2 C55 1.966(14) . ?
Pd1 N4 1.981(12) . ?
Pd1 N1 1.99(2) 18_545 ?
Pd1 N5 2.023(19) . ?
Pd1 N8 1.96(12) 3_665 ?
N4 C36 1.3900 . ?
N4 C37 1.3900 . ?
C36 H36 0.9500 . ?
C36 C35 1.3900 . ?
C35 H35 0.9500 . ?
C35 C34 1.3900 . ?
C34 H34 0.9500 . ?
C34 C33 1.3900 . ?
C33 C37 1.3900 . ?
C33 C24 1.453(17) . ?
C37 H37 0.9500 . ?
C4 C3 1.390(10) . ?
C4 C5 1.386(10) . ?
C4 C6 1.514(19) . ?
C3 H3 0.9500 . ?
C3 C0CA 1.385(10) . ?
C0CA H0CA 0.9500 . ?
C0CA C7BA 1.379(10) . ?
C7BA H7BA 0.9500 . ?
C7BA N1 1.384(10) . ?
N1 Pd1 1.99(2) 17 ?
N1 C5 1.380(10) . ?
C5 H5 0.9500 . ?
C6 C7 1.39(4) . ?
C6 C11 1.38(4) . ?
C7 H7 0.9500 . ?
C7 C8 1.30(4) . ?
C8 C9 1.42(4) . ?
C8 C12 1.63(4) . ?
C9 C10 1.33(4) . ?
C9 N2 1.41(3) . ?
C10 C11 1.40(4) . ?
C10 C15 1.58(4) . ?
C11 H11 0.9500 . ?
C12 H12 1.0000 . ?
C12 C13 1.57(4) . ?
C12 C14 1.54(4) . ?
C13 H13A 0.9800 . ?
C13 H13B 0.9800 . ?
C13 H13C 0.9800 . ?
C14 H14A 0.9800 . ?
C14 H14B 0.9800 . ?
C14 H14C 0.9800 . ?
C15 H15 1.0000 . ?
C15 C16 1.48(4) . ?
C15 C17 1.49(4) . ?
C16 H16A 0.9800 . ?
C16 H16B 0.9800 . ?
C16 H16C 0.9800 . ?
C17 H17A 0.9800 . ?
C17 H17B 0.9800 . ?
C17 H17C 0.9800 . ?
C20 H20 0.9500 . ?
C20 N3 1.4200 . ?
C20 C19 1.4200 . ?
N3 C18 1.4200 . ?
N3 C21 1.410(17) . ?
C18 N2 1.4200 . ?
N2 C19 1.4200 . ?
C19 H19 0.9500 . ?
C24 C23 1.3900 . ?
C24 C25 1.3900 . ?
C23 H23 0.9500 . ?
C23 C22 1.3900 . ?
C22 C21 1.3900 . ?
C22 C27 1.57(3) . ?
C21 C26 1.3900 . ?
C26 C25 1.3900 . ?
C26 C30 1.54(3) . ?
C25 H25 0.9500 . ?
C27 H27 1.0000 . ?
C27 C28 1.50(4) . ?
C27 C29 1.63(4) . ?
C28 H28A 0.9800 . ?
C28 H28B 0.9800 . ?
C28 H28C 0.9800 . ?
C29 H29A 0.9800 . ?
C29 H29B 0.9800 . ?
C29 H29C 0.9800 . ?
C30 H30 1.0000 . ?
C30 C31 1.56(4) . ?
C30 C32 1.59(4) . ?
C31 H31A 0.9800 . ?
C31 H31B 0.9800 . ?
C31 H31C 0.9800 . ?
C32 H32A 0.9800 . ?
C32 H32B 0.9800 . ?
C32 H32C 0.9800 . ?
C41 C42 1.379(10) . ?
C41 C40 1.382(10) . ?
C41 C43 1.40(3) . ?
C42 H42 0.9500 . ?
C42 N5 1.379(10) . ?
N5 C38 1.380(10) . ?
C38 H38 0.9500 . ?
C38 C39 1.385(10) . ?
C39 H39 0.9500 . ?
C39 C40 1.389(10) . ?
C40 H40 0.9500 . ?
C46 C47 1.3900 . ?
C46 C45 1.3900 . ?
C46 N6 1.335(16) . ?
C47 C48 1.3900 . ?
C47 C52 1.69(3) . ?
C48 H48 0.9500 . ?
C48 C43 1.3900 . ?
C43 C44 1.3900 . ?
C44 H44 0.9500 . ?
C44 C45 1.3900 . ?
C45 C49 1.59(3) . ?
C49 H49 1.0000 . ?
C49 C50 1.58(4) . ?
C49 C51 1.53(4) . ?
C50 H50A 0.9800 . ?
C50 H50B 0.9800 . ?
C50 H50C 0.9800 . ?
C51 H51A 0.9800 . ?
C51 H51B 0.9800 . ?
C51 H51C 0.9800 . ?
C52 H52 1.0000 . ?
C52 C53 1.503(10) . ?
C52 C54 1.494(10) . ?
C53 H53A 0.9800 . ?
C53 H53B 0.9800 . ?
C53 H53C 0.9800 . ?
C54 H54A 0.9800 . ?
C54 H54B 0.9800 . ?
C54 H54C 0.9800 . ?
C57 H57 0.9500 . ?
C57 N7 1.4200 . ?
C57 C56 1.4200 . ?
N7 C55 1.4200 . ?
N7 C58 1.349(17) . ?
C55 N6 1.4200 . ?
N6 C56 1.4200 . ?
C56 H56 0.9500 . ?
C61 C62 1.3900 . ?
C61 C60 1.3900 . ?
C61 C70 1.487(17) . ?
C62 H62 0.9500 . ?
C62 C63 1.3900 . ?
C63 C58 1.3900 . ?
C63 C67 1.59(3) . ?
C58 C59 1.3900 . ?
C59 C60 1.3900 . ?
C59 C64 1.49(3) . ?
C60 H60 1.18(18) . ?
C64 H64 1.0000 . ?
C64 C65 1.45(4) . ?
C64 C66 1.55(4) . ?
C65 H65A 0.9800 . ?
C65 H65B 0.9800 . ?
C65 H65C 0.9800 . ?
C66 H66A 0.9800 . ?
C66 H66B 0.9800 . ?
C66 H66C 0.9800 . ?
C67 H67 1.0000 . ?
C67 C68 1.55(4) . ?
C67 C69 1.50(4) . ?
C68 H68A 0.9800 . ?
C68 H68B 0.9800 . ?
C68 H68C 0.9800 . ?
C69 H69A 0.9800 . ?
C69 H69B 0.9800 . ?
C69 H69C 0.9800 . ?
C70 C74 1.3900 . ?
C70 C71 1.3900 . ?
C74 H74 0.9500 . ?
C74 N8 1.3900 . ?
N8 Pd1 1.964(11) 2_655 ?
N8 C73 1.3900 . ?
C73 H73 0.9500 . ?
C73 C72 1.3900 . ?
C72 H72 0.9500 . ?
C72 C71 1.3900 . ?
C71 H71 0.9500 . ?

loop_
_geom_torsion_atom_site_label_1
_geom_torsion_atom_site_label_2
_geom_torsion_atom_site_label_3
_geom_torsion_atom_site_label_4
_geom_torsion
_geom_torsion_site_symmetry_1
_geom_torsion_site_symmetry_2
_geom_torsion_site_symmetry_3
_geom_torsion_site_symmetry_4
_geom_torsion_publ_flag
Au1 C18 N2 C9 -4(3) . . . . ?
Au1 C18 N2 C19 173.4(18) . . . . ?
Au2 C55 N6 C46 17(2) . . . . ?
Au2 C55 N6 C56 -163.5(17) . . . . ?
Pd1 N4 C36 C35 -172.9(12) . . . . ?
Pd1 N4 C37 C33 172.9(12) . . . . ?
Pd1 N1 C5 C4 178(2) 17 . . . ?
Pd1 N5 C38 C39 -175(2) . . . . ?
Pd1 N8 C73 C72 179.7(12) 2_655 . . . ?
N4 C36 C35 C34 0.0 . . . . ?
C36 N4 C37 C33 0.0 . . . . ?
C36 C35 C34 C33 0.0 . . . . ?
C35 C34 C33 C37 0.0 . . . . ?
C35 C34 C33 C24 -178.8(18) . . . . ?
C34 C33 C37 N4 0.0 . . . . ?
C34 C33 C24 C23 35.4(19) . . . . ?
C34 C33 C24 C25 -143.4(12) . . . . ?
C33 C24 C23 C22 -178.8(19) . . . . ?
C33 C24 C25 C26 178.8(19) . . . . ?
C37 N4 C36 C35 0.0 . . . . ?
C37 C33 C24 C23 -143.4(12) . . . . ?
C37 C33 C24 C25 38(2) . . . . ?
C4 C3 C0CA C7BA 1(5) . . . . ?
C4 C6 C7 C8 -178(3) . . . . ?
C4 C6 C11 C10 173(3) . . . . ?
C3 C4 C5 N1 -2(4) . . . . ?
C3 C4 C6 C7 -37(5) . . . . ?
C3 C4 C6 C11 142(3) . . . . ?
C3 C0CA C7BA N1 6(5) . . . . ?
C0CA C7BA N1 Pd1 179(2) . . . 17 ?
C0CA C7BA N1 C5 -10(4) . . . . ?
C7BA N1 C5 C4 8(4) . . . . ?
C5 C4 C3 C0CA -3(5) . . . . ?
C5 C4 C6 C7 144(3) . . . . ?
C5 C4 C6 C11 -38(4) . . . . ?
C6 C4 C3 C0CA 178(3) . . . . ?
C6 C4 C5 N1 177(3) . . . . ?
C6 C7 C8 C9 0(5) . . . . ?
C6 C7 C8 C12 180(3) . . . . ?
C7 C6 C11 C10 -9(5) . . . . ?
C7 C8 C9 C10 0(5) . . . . ?
C7 C8 C9 N2 177(3) . . . . ?
C7 C8 C12 C13 63(4) . . . . ?
C7 C8 C12 C14 -65(5) . . . . ?
C8 C9 C10 C11 -4(5) . . . . ?
C8 C9 C10 C15 -172(3) . . . . ?
C8 C9 N2 C18 87(3) . . . . ?
C8 C9 N2 C19 -90(3) . . . . ?
C9 C8 C12 C13 -117(3) . . . . ?
C9 C8 C12 C14 115(4) . . . . ?
C9 C10 C11 C6 8(5) . . . . ?
C9 C10 C15 C16 94(4) . . . . ?
C9 C10 C15 C17 -132(4) . . . . ?
C9 N2 C19 C20 177(3) . . . . ?
C10 C9 N2 C18 -96(3) . . . . ?
C10 C9 N2 C19 87(4) . . . . ?
C11 C6 C7 C8 4(5) . . . . ?
C11 C10 C15 C16 -74(4) . . . . ?
C11 C10 C15 C17 60(4) . . . . ?
C12 C8 C9 C10 -180(3) . . . . ?
C12 C8 C9 N2 -3(5) . . . . ?
C15 C10 C11 C6 178(3) . . . . ?
C20 N3 C18 Au1 -173.5(18) . . . . ?
C20 N3 C18 N2 0.0 . . . . ?
C20 N3 C21 C22 90(2) . . . . ?
C20 N3 C21 C26 -86(2) . . . . ?
N3 C20 C19 N2 0.0 . . . . ?
N3 C18 N2 C9 -177(3) . . . . ?
N3 C18 N2 C19 0.0 . . . . ?
N3 C21 C26 C25 176(2) . . . . ?
N3 C21 C26 C30 -7(2) . . . . ?
C18 N3 C21 C22 -76(2) . . . . ?
C18 N3 C21 C26 108.6(18) . . . . ?
C18 N2 C19 C20 0.0 . . . . ?
N2 C9 C10 C11 179(3) . . . . ?
N2 C9 C10 C15 11(5) . . . . ?
C19 C20 N3 C18 0.0 . . . . ?
C19 C20 N3 C21 -168(2) . . . . ?
C24 C33 C37 N4 178.8(19) . . . . ?
C24 C23 C22 C21 0.0 . . . . ?
C24 C23 C22 C27 -176(2) . . . . ?
C23 C24 C25 C26 0.0 . . . . ?
C23 C22 C21 N3 -176(2) . . . . ?
C23 C22 C21 C26 0.0 . . . . ?
C23 C22 C27 C28 60(4) . . . . ?
C23 C22 C27 C29 -58(3) . . . . ?
C22 C21 C26 C25 0.0 . . . . ?
C22 C21 C26 C30 177(2) . . . . ?
C21 N3 C18 Au1 -6(2) . . . . ?
C21 N3 C18 N2 167(2) . . . . ?
C21 C22 C27 C28 -116(3) . . . . ?
C21 C22 C27 C29 126(2) . . . . ?
C21 C26 C25 C24 0.0 . . . . ?
C21 C26 C30 C31 113(2) . . . . ?
C21 C26 C30 C32 -106(3) . . . . ?
C25 C24 C23 C22 0.0 . . . . ?
C25 C26 C30 C31 -70(3) . . . . ?
C25 C26 C30 C32 71(3) . . . . ?
C27 C22 C21 N3 1(2) . . . . ?
C27 C22 C21 C26 176(2) . . . . ?
C30 C26 C25 C24 -177(2) . . . . ?
C41 C42 N5 Pd1 173(2) . . . . ?
C41 C42 N5 C38 -2(4) . . . . ?
C41 C43 C44 C45 -169.6(19) . . . . ?
C42 C41 C40 C39 -2(4) . . . . ?
C42 C41 C43 C48 10(3) . . . . ?
C42 C41 C43 C44 179(2) . . . . ?
C42 N5 C38 C39 -1(4) . . . . ?
N5 C38 C39 C40 1(4) . . . . ?
C38 C39 C40 C41 1(5) . . . . ?
C40 C41 C42 N5 3(4) . . . . ?
C40 C41 C43 C48 -172(2) . . . . ?
C40 C41 C43 C44 -3(4) . . . . ?
C46 C47 C48 C43 0.0 . . . . ?
C46 C47 C52 C53 114(2) . . . . ?
C46 C47 C52 C54 -102.1(19) . . . . ?
C46 C45 C49 C50 129(2) . . . . ?
C46 C45 C49 C51 -120(3) . . . . ?
C46 N6 C56 C57 179(2) . . . . ?
C47 C46 C45 C44 0.0 . . . . ?
C47 C46 C45 C49 172(2) . . . . ?
C47 C46 N6 C55 -96.2(19) . . . . ?
C47 C46 N6 C56 85(2) . . . . ?
C47 C48 C43 C41 169(2) . . . . ?
C47 C48 C43 C44 0.0 . . . . ?
C48 C47 C52 C53 -62(2) . . . . ?
C48 C47 C52 C54 82(2) . . . . ?
C48 C43 C44 C45 0.0 . . . . ?
C43 C41 C42 N5 -178(2) . . . . ?
C43 C41 C40 C39 179(3) . . . . ?
C43 C44 C45 C46 0.0 . . . . ?
C43 C44 C45 C49 -172(2) . . . . ?
C44 C45 C49 C50 -59(3) . . . . ?
C44 C45 C49 C51 52(3) . . . . ?
C45 C46 C47 C48 0.0 . . . . ?
C45 C46 C47 C52 -175.8(18) . . . . ?
C45 C46 N6 C55 88.9(19) . . . . ?
C45 C46 N6 C56 -90.1(19) . . . . ?
C52 C47 C48 C43 176.2(16) . . . . ?
C57 N7 C55 Au2 164.5(16) . . . . ?
C57 N7 C55 N6 0.0 . . . . ?
C57 N7 C58 C63 -88.9(19) . . . . ?
C57 N7 C58 C59 93.8(19) . . . . ?
N7 C57 C56 N6 0.0 . . . . ?
N7 C55 N6 C46 -179(2) . . . . ?
N7 C55 N6 C56 0.0 . . . . ?
N7 C58 C59 C60 177(2) . . . . ?
N7 C58 C59 C64 -2(2) . . . . ?
C55 N7 C58 C63 105.9(18) . . . . ?
C55 N7 C58 C59 -71(2) . . . . ?
C55 N6 C56 C57 0.0 . . . . ?
N6 C46 C47 C48 -174.8(19) . . . . ?
N6 C46 C47 C52 9(2) . . . . ?
N6 C46 C45 C44 175.0(18) . . . . ?
N6 C46 C45 C49 -13(2) . . . . ?
C56 C57 N7 C55 0.0 . . . . ?
C56 C57 N7 C58 -168(2) . . . . ?
C61 C62 C63 C58 0.0 . . . . ?
C61 C62 C63 C67 178(2) . . . . ?
C61 C70 C74 N8 174.8(18) . . . . ?
C61 C70 C71 C72 -174.4(19) . . . . ?
C62 C61 C70 C74 48.6(17) . . . . ?
C62 C61 C70 C71 -136.9(12) . . . . ?
C62 C63 C58 N7 -177.4(18) . . . . ?
C62 C63 C58 C59 0.0 . . . . ?
C62 C63 C67 C68 -66(3) . . . . ?
C62 C63 C67 C69 52(3) . . . . ?
C63 C58 C59 C60 0.0 . . . . ?
C63 C58 C59 C64 -179(2) . . . . ?
C58 N7 C55 Au2 -28(2) . . . . ?
C58 N7 C55 N6 167(2) . . . . ?
C58 C63 C67 C68 112(2) . . . . ?
C58 C63 C67 C69 -130(2) . . . . ?
C58 C59 C64 C65 -117(3) . . . . ?
C58 C59 C64 C66 118(2) . . . . ?
C60 C59 C64 C65 65(3) . . . . ?
C60 C59 C64 C66 -61(3) . . . . ?
C67 C63 C58 N7 5(2) . . . . ?
C67 C63 C58 C59 -178(2) . . . . ?
C70 C61 C62 C63 177.6(17) . . . . ?
C70 C74 N8 Pd1 -179.7(12) . . . 2_655 ?
C70 C74 N8 C73 0.0 . . . . ?
C74 C70 C71 C72 0.0 . . . . ?
C74 N8 C73 C72 0.0 . . . . ?
N8 C73 C72 C71 0.0 . . . . ?
C73 C72 C71 C70 0.0 . . . . ?
C71 C70 C74 N8 0.0 . . . . ?

loop_
_smtbx_masks_void_nr
_smtbx_masks_void_average_x
_smtbx_masks_void_average_y
_smtbx_masks_void_average_z
_smtbx_masks_void_volume
_smtbx_masks_void_count_electrons
_smtbx_masks_void_content
1 -0.423 -0.172 -0.055 32183.9 7094.6 ?
